data_7219349
loop_
_publ_author_name
'Chen, Yi-Ting'
'Lin, Chun-Yen'
'Lee, Gene-Hsiang'
'Ho, Mei-Lin'

_publ_section_title
;
 Four new lead(ii)--iridium(iii) heterobimetallic coordination frameworks:
 synthesis, structures, luminescence and oxygen-sensing properties
;
_journal_issue 10
_journal_name_full CrystEngComm
_journal_page_first 2129
_journal_paper_doi 10.1039/C4CE02457E
_journal_volume 17
_journal_year 2015
_chemical_formula_sum 'C79 H73 Ir2 N9 O15 Pb'
_chemical_formula_weight 1980.05
_chemical_name_systematic
; 
 ? 
;
_space_group_IT_number 2
_symmetry_cell_setting triclinic
_symmetry_space_group_name_Hall '-P 1'
_symmetry_space_group_name_H-M 'P -1'
_atom_sites_solution_hydrogens geom
_atom_sites_solution_primary direct
_atom_sites_solution_secondary difmap
_audit_block_doi 10.5517/cc10274g
_audit_creation_method SHELXL-97
_audit_update_record
;
2015-01-15 deposited with the CCDC.
2015-01-19 downloaded from the CCDC.
;
_cell_angle_alpha 67.1073(9)
_cell_angle_beta 71.2175(10)
_cell_angle_gamma 88.2966(10)
_cell_formula_units_Z 2
_cell_length_a 13.0965(2)
_cell_length_b 16.9698(3)
_cell_length_c 19.3066(3)
_cell_measurement_reflns_used 55528
_cell_measurement_temperature 150(2)
_cell_measurement_theta_max 27.50
_cell_measurement_theta_min 1.22
_cell_volume 3719.82(11)
_computing_cell_refinement DENZO-SMN
_computing_data_collection 'NONIUS KappaCCD'
_computing_data_reduction DENZO-SMN
_computing_molecular_graphics 'Bruker SHELXTL'
_computing_publication_material 'Bruker SHELXTL'
_computing_structure_refinement 'SHELXL-97 (Sheldrick, 2008)'
_computing_structure_solution 'SHELXS-97 (Sheldrick, 2008)'
_diffrn_ambient_temperature 150(2)
_diffrn_measured_fraction_theta_full 0.992
_diffrn_measured_fraction_theta_max 0.992
_diffrn_measurement_device_type 'NONIUS KappaCCD'
_diffrn_measurement_method '\w scans'
_diffrn_radiation_monochromator graphite
_diffrn_radiation_source 'fine-focus sealed tube'
_diffrn_radiation_type MoK\a
_diffrn_radiation_wavelength 0.71073
_diffrn_reflns_av_R_equivalents 0.0671
_diffrn_reflns_av_sigmaI/netI 0.0880
_diffrn_reflns_limit_h_max 17
_diffrn_reflns_limit_h_min -16
_diffrn_reflns_limit_k_max 21
_diffrn_reflns_limit_k_min -22
_diffrn_reflns_limit_l_max 25
_diffrn_reflns_limit_l_min -25
_diffrn_reflns_number 55528
_diffrn_reflns_theta_full 27.50
_diffrn_reflns_theta_max 27.50
_diffrn_reflns_theta_min 1.22
_exptl_absorpt_coefficient_mu 5.899
_exptl_absorpt_correction_T_max 0.388
_exptl_absorpt_correction_T_min 0.257
_exptl_absorpt_correction_type multi-scan
_exptl_absorpt_process_details 'SORTAV (Blessing, 1995)'
_exptl_crystal_colour orange-red
_exptl_crystal_density_diffrn 1.768
_exptl_crystal_density_method 'not measured'
_exptl_crystal_description block
_exptl_crystal_F_000 1932
_exptl_crystal_size_max 0.28
_exptl_crystal_size_mid 0.25
_exptl_crystal_size_min 0.18
_refine_diff_density_max 3.410
_refine_diff_density_min -2.855
_refine_diff_density_rms 0.189
_refine_ls_extinction_method none
_refine_ls_goodness_of_fit_ref 1.020
_refine_ls_hydrogen_treatment constr
_refine_ls_matrix_type full
_refine_ls_number_parameters 957
_refine_ls_number_reflns 16945
_refine_ls_number_restraints 52
_refine_ls_restrained_S_all 1.022
_refine_ls_R_factor_all 0.0891
_refine_ls_R_factor_gt 0.0478
_refine_ls_shift/su_max 0.010
_refine_ls_shift/su_mean 0.000
_refine_ls_structure_factor_coef Fsqd
_refine_ls_weighting_details 'calc w=1/[\s^2^(Fo^2^)+(0.0714P)^2^+0.0000P] where P=(Fo^2^+2Fc^2^)/3'
_refine_ls_weighting_scheme calc
_refine_ls_wR_factor_gt 0.1181
_refine_ls_wR_factor_ref 0.1350
_reflns_number_gt 11101
_reflns_number_total 16945
_reflns_threshold_expression >2sigma(I)
_cod_data_source_file c4ce02457e2.cif
_cod_data_source_block ic15742
_cod_depositor_comments
;
The following automatic conversions were performed:

'_symmetry_cell_setting' value 'Triclinic' changed to 'triclinic'
according to
/usr/data/users/saulius/crontab/automatic-downloads/rss-feeds/RSC/lib/dictionaries/cif_core.dic
dictionary named 'cif_core.dic' version 2.4.2 from 2011-04-26.

Automatic conversion script
Id: cif_fix_values 3008 2015-01-20 13:52:24Z robertas 

 Adding full bibliography for 7219347--7219350.cif.
;
_cod_original_cell_volume 3719.82(10)
_cod_original_sg_symbol_H-M P-1
_cod_database_code 7219349

loop_
_symmetry_equiv_pos_as_xyz
'x, y, z'
'-x, -y, -z'

loop_
_atom_site_label
_atom_site_type_symbol
_atom_site_fract_x
_atom_site_fract_y
_atom_site_fract_z
_atom_site_U_iso_or_equiv
_atom_site_adp_type
_atom_site_occupancy
_atom_site_symmetry_multiplicity
_atom_site_calc_flag
_atom_site_refinement_flags
_atom_site_disorder_group
Pb1 Pb 1.48723(3) 0.707017(17) -0.009982(19) 0.03357(10) Uani 1 1 d . .
Ir1 Ir 1.15816(2) 1.167014(17) -0.282841(16) 0.02764(9) Uani 1 1 d . .
Ir2 Ir 0.84526(2) 0.339175(18) 0.289144(17) 0.03124(9) Uani 1 1 d . .
O1 O 1.4312(5) 0.8642(3) -0.0534(3) 0.0368(13) Uani 1 1 d . .
O2 O 1.3752(6) 0.7834(4) -0.1037(4) 0.063(2) Uani 1 1 d . .
O3 O 1.4858(5) 1.2427(3) -0.0854(4) 0.0482(16) Uani 1 1 d D .
O4 O 1.3955(8) 1.3574(5) -0.0923(6) 0.108(4) Uani 1 1 d . .
O5 O 1.2855(5) 0.6775(3) 0.0896(4) 0.0511(16) Uani 1 1 d . .
O6 O 1.3635(5) 0.5669(4) 0.0706(4) 0.0583(18) Uani 1 1 d . .
O7 O 1.3224(16) 0.1929(12) 0.1045(12) 0.067(5) Uani 0.50 1 d P 1
O7' O 1.3013(14) 0.2167(10) 0.0606(10) 0.057(5) Uani 0.50 1 d P 2
O8 O 1.2044(5) 0.0951(4) 0.1104(5) 0.072(2) Uani 1 1 d . .
O9 O 1.5852(5) 0.5953(4) -0.0803(4) 0.068(2) Uani 1 1 d . .
H9A H 1.6069 0.6196 -0.1310 0.102 Uiso 1 1 d R .
H9B H 1.5663 0.5431 -0.0686 0.102 Uiso 1 1 d R .
N1 N 1.0128(5) 1.1339(4) -0.1912(4) 0.0307(14) Uani 1 1 d . .
N2 N 1.2924(5) 1.2048(4) -0.3839(4) 0.0327(15) Uani 1 1 d . .
N3 N 1.2340(5) 1.0597(4) -0.2250(3) 0.0269(14) Uani 1 1 d . .
N4 N 1.2307(5) 1.2135(4) -0.2197(3) 0.0283(14) Uani 1 1 d . .
N5 N 0.7754(5) 0.3857(4) 0.2028(3) 0.0306(14) Uani 1 1 d . .
N6 N 0.8963(6) 0.2959(4) 0.3862(4) 0.0419(18) Uani 1 1 d . .
N7 N 0.9831(5) 0.4332(4) 0.2281(4) 0.0327(15) Uani 1 1 d . .
N8 N 0.9604(5) 0.2792(4) 0.2243(4) 0.0348(15) Uani 1 1 d . .
C1 C 1.0837(7) 1.2708(4) -0.3282(4) 0.0335(19) Uani 1 1 d . .
C2 C 1.1232(8) 1.3445(5) -0.3985(5) 0.046(2) Uani 1 1 d . .
H2 H 1.1966 1.3506 -0.4317 0.055 Uiso 1 1 calc R .
C3 C 1.0588(8) 1.4090(6) -0.4215(5) 0.048(2) Uani 1 1 d . .
H3 H 1.0888 1.4593 -0.4690 0.058 Uiso 1 1 calc R .
C4 C 0.9511(9) 1.4007(6) -0.3756(5) 0.055(3) Uani 1 1 d . .
H4 H 0.9068 1.4445 -0.3924 0.066 Uiso 1 1 calc R .
C5 C 0.9064(8) 1.3276(6) -0.3038(5) 0.048(2) Uani 1 1 d . .
H5 H 0.8322 1.3213 -0.2722 0.057 Uiso 1 1 calc R .
C6 C 0.9729(7) 1.2652(5) -0.2802(5) 0.0375(19) Uani 1 1 d . .
C7 C 0.9346(7) 1.1892(5) -0.2030(5) 0.040(2) Uani 1 1 d . .
C8 C 0.8316(7) 1.1702(6) -0.1435(5) 0.048(2) Uani 1 1 d . .
H8 H 0.7780 1.2086 -0.1509 0.058 Uiso 1 1 calc R .
C9 C 0.8090(7) 1.0980(6) -0.0765(5) 0.049(2) Uani 1 1 d . .
H9 H 0.7387 1.0852 -0.0374 0.058 Uiso 1 1 calc R .
C10 C 0.8852(7) 1.0429(6) -0.0637(5) 0.050(2) Uani 1 1 d . .
H10 H 0.8692 0.9920 -0.0161 0.059 Uiso 1 1 calc R .
C11 C 0.9873(7) 1.0632(5) -0.1223(5) 0.044(2) Uani 1 1 d . .
H11 H 1.0413 1.0257 -0.1134 0.053 Uiso 1 1 calc R .
C12 C 1.1086(7) 1.1089(5) -0.3415(5) 0.0381(19) Uani 1 1 d . .
C13 C 1.0142(8) 1.0580(5) -0.3183(5) 0.047(2) Uani 1 1 d . .
H13 H 0.9567 1.0541 -0.2716 0.057 Uiso 1 1 calc R .
C14 C 0.9997(9) 1.0116(5) -0.3612(6) 0.057(3) Uani 1 1 d . .
H14 H 0.9328 0.9778 -0.3444 0.068 Uiso 1 1 calc R .
C15 C 1.0826(10) 1.0155(6) -0.4274(6) 0.060(3) Uani 1 1 d . .
H15 H 1.0749 0.9806 -0.4542 0.072 Uiso 1 1 calc R .
C16 C 1.1773(9) 1.0690(6) -0.4562(5) 0.054(2) Uani 1 1 d . .
H16 H 1.2330 1.0734 -0.5039 0.065 Uiso 1 1 calc R .
C17 C 1.1897(7) 1.1164(5) -0.4143(5) 0.043(2) Uani 1 1 d . .
C18 C 1.2885(7) 1.1749(5) -0.4396(5) 0.042(2) Uani 1 1 d . .
C19 C 1.3692(9) 1.2011(7) -0.5117(5) 0.060(3) Uani 1 1 d . .
H19 H 1.3653 1.1809 -0.5504 0.072 Uiso 1 1 calc R .
C20 C 1.4599(8) 1.2591(7) -0.5292(6) 0.059(3) Uani 1 1 d . .
H20 H 1.5171 1.2776 -0.5792 0.071 Uiso 1 1 calc R .
C21 C 1.4620(8) 1.2867(6) -0.4732(6) 0.059(3) Uani 1 1 d . .
H21 H 1.5215 1.3251 -0.4832 0.071 Uiso 1 1 calc R .
C22 C 1.3773(7) 1.2593(6) -0.4005(5) 0.050(2) Uani 1 1 d . .
H22 H 1.3797 1.2797 -0.3616 0.060 Uiso 1 1 calc R .
C23 C 1.2285(7) 1.2935(5) -0.2195(5) 0.0357(19) Uani 1 1 d . .
H23 H 1.1870 1.3326 -0.2467 0.043 Uiso 1 1 calc R .
C24 C 1.2838(7) 1.3203(5) -0.1816(5) 0.043(2) Uani 1 1 d . .
H24 H 1.2809 1.3768 -0.1830 0.051 Uiso 1 1 calc R .
C25 C 1.3434(7) 1.2641(5) -0.1418(5) 0.039(2) Uani 1 1 d . .
C26 C 1.3432(7) 1.1808(5) -0.1380(5) 0.0355(19) Uani 1 1 d . .
H26 H 1.3815 1.1405 -0.1086 0.043 Uiso 1 1 calc R .
C27 C 1.2864(6) 1.1570(4) -0.1774(4) 0.0271(16) Uani 1 1 d . .
C28 C 1.2870(6) 1.0710(5) -0.1794(4) 0.0289(17) Uani 1 1 d . .
C29 C 1.3375(6) 1.0058(5) -0.1377(4) 0.0292(17) Uani 1 1 d . .
H29 H 1.3739 1.0149 -0.1057 0.035 Uiso 1 1 calc R .
C30 C 1.3339(6) 0.9261(4) -0.1432(4) 0.0308(18) Uani 1 1 d . .
C31 C 1.2803(7) 0.9151(5) -0.1905(5) 0.039(2) Uani 1 1 d . .
H31 H 1.2754 0.8613 -0.1944 0.047 Uiso 1 1 calc R .
C32 C 1.2345(7) 0.9827(5) -0.2315(4) 0.0341(18) Uani 1 1 d . .
H32 H 1.2014 0.9757 -0.2662 0.041 Uiso 1 1 calc R .
C33 C 1.4145(9) 1.2916(6) -0.1044(6) 0.057(3) Uani 1 1 d . .
C34 C 1.3839(7) 0.8517(5) -0.0965(5) 0.038(2) Uani 1 1 d . .
C35 C 0.7240(7) 0.2439(5) 0.3327(5) 0.0374(19) Uani 1 1 d . .
C36 C 0.7049(7) 0.1661(5) 0.3987(5) 0.047(2) Uani 1 1 d . .
H36 H 0.7471 0.1558 0.4326 0.056 Uiso 1 1 calc R .
C37 C 0.6231(8) 0.1022(6) 0.4156(6) 0.057(3) Uani 1 1 d . .
H37 H 0.6131 0.0482 0.4593 0.068 Uiso 1 1 calc R .
C38 C 0.5576(8) 0.1178(6) 0.3690(5) 0.052(2) Uani 1 1 d . .
H38 H 0.5000 0.0760 0.3825 0.063 Uiso 1 1 calc R .
C39 C 0.5763(7) 0.1938(5) 0.3034(5) 0.048(2) Uani 1 1 d . .
H39 H 0.5330 0.2040 0.2703 0.058 Uiso 1 1 calc R .
C40 C 0.6581(6) 0.2556(5) 0.2855(5) 0.0367(19) Uani 1 1 d . .
C41 C 0.6854(6) 0.3374(5) 0.2145(4) 0.0321(18) Uani 1 1 d . .
C42 C 0.6262(7) 0.3670(5) 0.1639(5) 0.044(2) Uani 1 1 d . .
H42 H 0.5636 0.3327 0.1727 0.052 Uiso 1 1 calc R .
C43 C 0.6573(7) 0.4467(6) 0.1003(5) 0.042(2) Uani 1 1 d . .
H43 H 0.6170 0.4677 0.0650 0.051 Uiso 1 1 calc R .
C44 C 0.7491(8) 0.4948(5) 0.0896(5) 0.046(2) Uani 1 1 d . .
H44 H 0.7720 0.5501 0.0471 0.056 Uiso 1 1 calc R .
C45 C 0.8062(7) 0.4620(5) 0.1405(5) 0.038(2) Uani 1 1 d . .
H45 H 0.8704 0.4947 0.1314 0.046 Uiso 1 1 calc R .
C46 C 0.7504(7) 0.4024(5) 0.3519(4) 0.0353(19) Uani 1 1 d . .
C47 C 0.6745(7) 0.4577(5) 0.3334(5) 0.041(2) Uani 1 1 d . .
H47 H 0.6569 0.4666 0.2871 0.049 Uiso 1 1 calc R .
C48 C 0.6233(8) 0.5008(5) 0.3816(5) 0.052(2) Uani 1 1 d . .
H48 H 0.5713 0.5385 0.3677 0.062 Uiso 1 1 calc R .
C49 C 0.6471(9) 0.4892(6) 0.4481(6) 0.062(3) Uani 1 1 d . .
H49 H 0.6135 0.5204 0.4795 0.075 Uiso 1 1 calc R .
C50 C 0.7181(9) 0.4338(6) 0.4701(5) 0.054(3) Uani 1 1 d . .
H50 H 0.7317 0.4246 0.5180 0.065 Uiso 1 1 calc R .
C51 C 0.7717(7) 0.3899(5) 0.4236(5) 0.042(2) Uani 1 1 d . .
C52 C 0.8495(8) 0.3299(6) 0.4420(5) 0.049(2) Uani 1 1 d . .
C53 C 0.8819(10) 0.3064(7) 0.5089(6) 0.073(3) Uani 1 1 d . .
H53 H 0.8514 0.3306 0.5469 0.087 Uiso 1 1 calc R .
C54 C 0.9563(12) 0.2497(8) 0.5206(8) 0.089(4) Uani 1 1 d . .
H54 H 0.9757 0.2329 0.5674 0.106 Uiso 1 1 calc R .
C55 C 1.0032(11) 0.2168(7) 0.4646(8) 0.088(4) Uani 1 1 d . .
H55 H 1.0567 0.1782 0.4715 0.105 Uiso 1 1 calc R .
C56 C 0.9716(8) 0.2403(6) 0.3973(6) 0.060(3) Uani 1 1 d . .
H56 H 1.0035 0.2170 0.3588 0.072 Uiso 1 1 calc R .
C57 C 0.9917(7) 0.5117(5) 0.2303(5) 0.038(2) Uani 1 1 d . .
H57 H 0.9308 0.5288 0.2619 0.046 Uiso 1 1 calc R .
C58 C 1.0851(7) 0.5668(5) 0.1886(5) 0.042(2) Uani 1 1 d . .
H58 H 1.0878 0.6216 0.1908 0.051 Uiso 1 1 calc R .
C59 C 1.1745(7) 0.5435(5) 0.1438(5) 0.0362(19) Uani 1 1 d . .
C60 C 1.1680(7) 0.4643(5) 0.1399(5) 0.0370(19) Uani 1 1 d . .
H60 H 1.2291 0.4468 0.1088 0.044 Uiso 1 1 calc R .
C61 C 1.0713(6) 0.4106(5) 0.1819(4) 0.0323(18) Uani 1 1 d . .
C62 C 1.0608(7) 0.3233(5) 0.1814(4) 0.0328(18) Uani 1 1 d . .
C63 C 1.1449(7) 0.2891(5) 0.1425(5) 0.041(2) Uani 1 1 d . .
H63 H 1.2140 0.3217 0.1131 0.049 Uiso 1 1 calc R .
C64 C 1.1293(7) 0.2081(5) 0.1460(4) 0.0365(19) Uani 1 1 d . .
C65 C 1.0248(7) 0.1632(5) 0.1885(5) 0.042(2) Uani 1 1 d . .
H65 H 1.0102 0.1077 0.1903 0.050 Uiso 1 1 calc R .
C66 C 0.9443(7) 0.2000(5) 0.2270(5) 0.040(2) Uani 1 1 d . .
H66 H 0.8746 0.1685 0.2568 0.048 Uiso 1 1 calc R .
C67 C 1.2825(7) 0.6015(5) 0.0989(5) 0.037(2) Uani 1 1 d . .
C68 C 1.2244(8) 0.1682(6) 0.1092(6) 0.052(3) Uani 1 1 d . .
O10 O 0.7030(9) 0.4788(7) -0.3669(7) 0.128(4) Uani 1 1 d . .
C69 C 0.6917(11) 0.5338(11) -0.3352(8) 0.096(5) Uani 1 1 d . .
C70 C 0.7804(11) 0.6024(9) -0.3596(9) 0.113(5) Uani 1 1 d . .
H70A H 0.8371 0.5769 -0.3375 0.169 Uiso 1 1 calc R .
H70B H 0.7510 0.6459 -0.3393 0.169 Uiso 1 1 calc R .
H70C H 0.8115 0.6293 -0.4180 0.169 Uiso 1 1 calc R .
C71 C 0.5901(12) 0.5347(11) -0.2761(9) 0.124(6) Uani 1 1 d . .
H71A H 0.5325 0.5451 -0.2998 0.186 Uiso 1 1 calc R .
H71B H 0.5976 0.5805 -0.2586 0.186 Uiso 1 1 calc R .
H71C H 0.5715 0.4790 -0.2302 0.186 Uiso 1 1 calc R .
O11 O 0.9391(8) 0.6504(6) 0.0569(8) 0.151(5) Uani 1 1 d . .
C72 C 1.0137(10) 0.7034(7) 0.0143(6) 0.070(3) Uani 1 1 d . .
C73 C 1.0064(14) 0.7928(8) 0.0140(8) 0.122(6) Uani 1 1 d . .
H73A H 0.9300 0.8027 0.0319 0.184 Uiso 1 1 calc R .
H73B H 1.0431 0.8357 -0.0402 0.184 Uiso 1 1 calc R .
H73C H 1.0414 0.7980 0.0502 0.184 Uiso 1 1 calc R .
C74 C 1.1153(10) 0.6879(9) -0.0354(6) 0.095(4) Uani 1 1 d . .
H74A H 1.1086 0.6295 -0.0331 0.143 Uiso 1 1 calc R .
H74B H 1.1738 0.6940 -0.0159 0.143 Uiso 1 1 calc R .
H74C H 1.1320 0.7297 -0.0907 0.143 Uiso 1 1 calc R .
O12 O 0.5722(13) 1.1503(10) -0.2808(8) 0.179(5) Uani 1 1 d DU .
C75 C 0.6247(17) 1.1073(16) -0.3136(14) 0.195(7) Uani 1 1 d DU .
C76 C 0.5908(19) 1.0828(15) -0.3697(12) 0.204(10) Uani 1 1 d DU .
H76A H 0.6134 1.1306 -0.4224 0.306 Uiso 1 1 calc R .
H76B H 0.5117 1.0698 -0.3497 0.306 Uiso 1 1 calc R .
H76C H 0.6249 1.0319 -0.3738 0.306 Uiso 1 1 calc R .
C77 C 0.7261(16) 1.0761(15) -0.2992(13) 0.195(7) Uani 1 1 d DU .
H77A H 0.7150 1.0549 -0.2420 0.293 Uiso 1 1 calc R .
H77B H 0.7848 1.1236 -0.3289 0.293 Uiso 1 1 calc R .
H77C H 0.7456 1.0295 -0.3173 0.293 Uiso 1 1 calc R .
N9 N 0.6585(8) 0.7160(6) -0.2314(5) 0.089(3) Uani 1 1 d DU .
C78 C 0.7059(7) 0.7872(6) -0.2777(5) 0.059(3) Uani 1 1 d DU .
C79 C 0.7618(10) 0.8697(6) -0.3352(6) 0.089(3) Uani 1 1 d DU .
H79A H 0.8126 0.8633 -0.3822 0.133 Uiso 1 1 calc R .
H79B H 0.8018 0.8936 -0.3115 0.133 Uiso 1 1 calc R .
H79C H 0.7090 0.9086 -0.3512 0.133 Uiso 1 1 calc R .
O13 O 1.3830(5) 0.0433(4) 0.0482(4) 0.072(2) Uani 1 1 d . .
H13A H 1.4462 0.0629 0.0412 0.108 Uiso 1 1 d R .
H13B H 1.3367 0.0463 0.0895 0.108 Uiso 1 1 d R .
O14 O 1.5919(6) 1.1236(4) -0.1346(5) 0.095(3) Uani 1 1 d D .
H14A H 1.5369 1.1255 -0.0978 0.142 Uiso 1 1 d RD .
H14B H 1.5829 1.0745 -0.1354 0.142 Uiso 1 1 d RD .
O15 O 0.5437(11) 1.3275(9) -0.3250(7) 0.191(6) Uani 1 1 d . .
H15A H 0.5694 1.2808 -0.3041 0.287 Uiso 1 1 d R .
H15B H 0.5649 1.3623 -0.3090 0.287 Uiso 1 1 d R .

loop_
_atom_site_aniso_label
_atom_site_aniso_U_11
_atom_site_aniso_U_22
_atom_site_aniso_U_33
_atom_site_aniso_U_23
_atom_site_aniso_U_13
_atom_site_aniso_U_12
Pb1 0.03388(18) 0.02561(15) 0.05287(19) -0.02182(14) -0.02224(15) 0.00816(12)
Ir1 0.02842(18) 0.02484(15) 0.03127(16) -0.01094(12) -0.01246(13) 0.00295(12)
Ir2 0.03028(18) 0.02504(15) 0.03936(18) -0.01355(13) -0.01229(14) 0.00451(13)
O1 0.045(4) 0.030(3) 0.043(3) -0.015(2) -0.024(3) 0.012(3)
O2 0.092(6) 0.033(3) 0.102(5) -0.042(3) -0.064(5) 0.030(3)
O3 0.064(4) 0.040(3) 0.069(4) -0.030(3) -0.049(4) 0.018(3)
O4 0.174(9) 0.061(5) 0.193(9) -0.086(6) -0.154(8) 0.066(5)
O5 0.052(4) 0.032(3) 0.076(4) -0.031(3) -0.019(3) 0.000(3)
O6 0.041(4) 0.034(3) 0.091(5) -0.028(3) -0.008(4) -0.005(3)
O7 0.039(10) 0.060(12) 0.111(16) -0.053(12) -0.014(11) 0.000(8)
O7' 0.032(10) 0.040(9) 0.083(12) -0.040(9) 0.023(9) -0.008(7)
O8 0.044(4) 0.054(4) 0.136(6) -0.066(4) -0.017(4) 0.010(3)
O9 0.059(5) 0.055(4) 0.098(5) -0.050(4) -0.012(4) 0.004(3)
N1 0.025(4) 0.029(3) 0.038(3) -0.013(3) -0.010(3) -0.001(3)
N2 0.029(4) 0.034(3) 0.038(3) -0.018(3) -0.011(3) 0.006(3)
N3 0.024(3) 0.024(3) 0.035(3) -0.012(3) -0.011(3) 0.003(3)
N4 0.031(4) 0.029(3) 0.029(3) -0.014(3) -0.012(3) 0.001(3)
N5 0.028(4) 0.029(3) 0.034(3) -0.013(3) -0.009(3) 0.001(3)
N6 0.046(5) 0.027(3) 0.051(4) -0.007(3) -0.025(4) -0.001(3)
N7 0.033(4) 0.028(3) 0.041(4) -0.019(3) -0.011(3) 0.005(3)
N8 0.032(4) 0.026(3) 0.046(4) -0.016(3) -0.011(3) 0.000(3)
C1 0.041(5) 0.022(4) 0.044(5) -0.012(4) -0.024(4) -0.001(3)
C2 0.052(6) 0.038(5) 0.051(5) -0.014(4) -0.027(5) 0.003(4)
C3 0.059(7) 0.040(5) 0.049(5) -0.016(4) -0.028(5) 0.012(5)
C4 0.086(8) 0.041(5) 0.053(6) -0.023(5) -0.039(6) 0.023(5)
C5 0.048(6) 0.053(5) 0.063(6) -0.035(5) -0.031(5) 0.026(5)
C6 0.039(5) 0.038(4) 0.049(5) -0.024(4) -0.025(4) 0.012(4)
C7 0.042(5) 0.042(5) 0.048(5) -0.025(4) -0.020(4) 0.005(4)
C8 0.038(6) 0.055(6) 0.055(6) -0.030(5) -0.011(5) 0.007(5)
C9 0.031(5) 0.057(6) 0.051(5) -0.023(5) -0.002(4) -0.003(5)
C10 0.040(6) 0.051(5) 0.051(5) -0.019(4) -0.008(5) -0.002(5)
C11 0.046(6) 0.037(5) 0.049(5) -0.016(4) -0.017(4) 0.004(4)
C12 0.039(5) 0.037(4) 0.051(5) -0.021(4) -0.028(4) 0.010(4)
C13 0.062(6) 0.031(4) 0.060(5) -0.016(4) -0.038(5) 0.003(4)
C14 0.077(8) 0.032(5) 0.064(6) -0.010(5) -0.039(6) -0.001(5)
C15 0.095(9) 0.044(5) 0.079(7) -0.034(5) -0.066(7) 0.017(6)
C16 0.069(7) 0.058(6) 0.053(5) -0.034(5) -0.031(5) 0.018(5)
C17 0.050(6) 0.045(5) 0.046(5) -0.024(4) -0.025(5) 0.021(4)
C18 0.046(6) 0.039(5) 0.040(5) -0.018(4) -0.011(4) 0.007(4)
C19 0.067(7) 0.072(7) 0.047(5) -0.031(5) -0.018(5) 0.020(6)
C20 0.044(6) 0.072(7) 0.046(5) -0.023(5) 0.005(5) 0.008(5)
C21 0.039(6) 0.060(6) 0.065(6) -0.021(5) -0.005(5) -0.004(5)
C22 0.046(6) 0.045(5) 0.053(5) -0.017(4) -0.013(5) 0.007(5)
C23 0.040(5) 0.027(4) 0.047(5) -0.018(4) -0.021(4) 0.012(4)
C24 0.052(6) 0.029(4) 0.062(5) -0.022(4) -0.034(5) 0.011(4)
C25 0.048(6) 0.030(4) 0.054(5) -0.021(4) -0.030(5) 0.008(4)
C26 0.040(5) 0.035(4) 0.042(4) -0.020(4) -0.023(4) 0.011(4)
C27 0.030(4) 0.025(4) 0.031(4) -0.012(3) -0.015(3) 0.003(3)
C28 0.027(4) 0.030(4) 0.031(4) -0.013(3) -0.011(3) 0.005(3)
C29 0.026(4) 0.033(4) 0.032(4) -0.016(3) -0.010(3) 0.003(3)
C30 0.033(5) 0.027(4) 0.036(4) -0.016(3) -0.012(4) 0.004(3)
C31 0.045(5) 0.029(4) 0.048(5) -0.018(4) -0.019(4) 0.003(4)
C32 0.043(5) 0.030(4) 0.039(4) -0.021(4) -0.018(4) 0.011(4)
C33 0.090(8) 0.033(5) 0.072(6) -0.026(5) -0.053(6) 0.013(5)
C34 0.040(5) 0.025(4) 0.052(5) -0.017(4) -0.019(4) 0.008(4)
C35 0.037(5) 0.033(4) 0.047(5) -0.022(4) -0.013(4) 0.010(4)
C36 0.041(6) 0.042(5) 0.056(5) -0.023(4) -0.010(4) 0.006(4)
C37 0.049(6) 0.038(5) 0.054(6) -0.004(4) 0.005(5) -0.007(5)
C38 0.043(6) 0.045(5) 0.055(6) -0.021(5) 0.004(5) -0.012(5)
C39 0.046(6) 0.049(5) 0.050(5) -0.034(5) 0.001(4) -0.007(5)
C40 0.028(5) 0.037(4) 0.046(5) -0.024(4) -0.004(4) -0.003(4)
C41 0.033(5) 0.036(4) 0.036(4) -0.023(4) -0.013(4) 0.010(4)
C42 0.039(5) 0.049(5) 0.045(5) -0.029(4) -0.005(4) 0.000(4)
C43 0.046(6) 0.052(5) 0.039(5) -0.026(4) -0.017(4) 0.009(4)
C44 0.057(6) 0.038(5) 0.046(5) -0.018(4) -0.019(5) 0.003(4)
C45 0.036(5) 0.032(4) 0.048(5) -0.017(4) -0.013(4) 0.000(4)
C46 0.036(5) 0.029(4) 0.039(4) -0.014(3) -0.009(4) -0.001(4)
C47 0.034(5) 0.040(5) 0.044(5) -0.017(4) -0.006(4) 0.007(4)
C48 0.054(6) 0.037(5) 0.058(6) -0.023(4) -0.004(5) 0.002(4)
C49 0.065(7) 0.052(6) 0.061(6) -0.035(5) 0.008(6) -0.015(6)
C50 0.063(7) 0.059(6) 0.046(5) -0.029(5) -0.013(5) -0.008(5)
C51 0.049(6) 0.041(5) 0.036(4) -0.012(4) -0.015(4) -0.004(4)
C52 0.057(6) 0.044(5) 0.047(5) -0.012(4) -0.027(5) -0.010(5)
C53 0.093(9) 0.068(7) 0.075(7) -0.024(6) -0.057(7) 0.005(7)
C54 0.121(12) 0.088(9) 0.085(8) -0.028(8) -0.079(9) 0.011(8)
C55 0.106(11) 0.051(6) 0.127(11) -0.015(7) -0.091(10) 0.014(7)
C56 0.062(7) 0.042(5) 0.078(7) -0.009(5) -0.045(6) 0.011(5)
C57 0.037(5) 0.033(4) 0.050(5) -0.025(4) -0.010(4) 0.002(4)
C58 0.049(6) 0.027(4) 0.061(5) -0.027(4) -0.022(5) 0.008(4)
C59 0.035(5) 0.031(4) 0.049(5) -0.019(4) -0.018(4) 0.005(4)
C60 0.043(5) 0.028(4) 0.040(4) -0.018(4) -0.010(4) 0.006(4)
C61 0.032(5) 0.025(4) 0.041(4) -0.014(3) -0.011(4) 0.003(3)
C62 0.036(5) 0.028(4) 0.038(4) -0.013(3) -0.017(4) 0.006(4)
C63 0.042(5) 0.032(4) 0.040(5) -0.015(4) -0.001(4) -0.005(4)
C64 0.038(5) 0.035(4) 0.039(4) -0.024(4) -0.006(4) 0.001(4)
C65 0.045(6) 0.030(4) 0.053(5) -0.024(4) -0.011(4) 0.000(4)
C66 0.030(5) 0.029(4) 0.061(5) -0.024(4) -0.009(4) 0.002(4)
C67 0.033(5) 0.034(4) 0.052(5) -0.018(4) -0.022(4) 0.000(4)
C68 0.048(6) 0.036(5) 0.065(6) -0.034(5) 0.008(5) -0.003(5)
O10 0.109(8) 0.150(10) 0.164(10) -0.112(9) -0.036(7) 0.036(7)
C69 0.080(10) 0.156(14) 0.077(8) -0.069(9) -0.031(8) 0.047(10)
C70 0.088(11) 0.116(12) 0.159(14) -0.088(11) -0.032(10) 0.023(9)
C71 0.109(13) 0.179(17) 0.117(12) -0.096(12) -0.036(10) 0.031(12)
O11 0.077(7) 0.074(6) 0.265(14) -0.072(8) -0.004(8) -0.011(6)
C72 0.069(8) 0.067(7) 0.066(7) -0.019(6) -0.019(6) -0.025(6)
C73 0.207(19) 0.071(8) 0.091(9) -0.043(8) -0.036(11) -0.031(10)
C74 0.095(10) 0.137(12) 0.059(7) -0.044(7) -0.030(7) 0.057(9)
O12 0.208(10) 0.166(9) 0.169(8) -0.073(7) -0.062(7) 0.032(7)
C75 0.197(10) 0.198(9) 0.200(9) -0.092(7) -0.065(7) 0.033(7)
C76 0.237(14) 0.211(13) 0.193(12) -0.105(9) -0.079(9) 0.019(9)
C77 0.197(10) 0.198(9) 0.200(9) -0.092(7) -0.065(7) 0.033(7)
N9 0.109(6) 0.077(5) 0.050(4) 0.020(4) -0.039(4) -0.063(5)
C78 0.028(5) 0.118(9) 0.048(5) -0.042(6) -0.023(4) 0.017(6)
C79 0.109(6) 0.077(5) 0.050(4) 0.020(4) -0.039(4) -0.063(5)
O13 0.046(4) 0.057(4) 0.113(6) -0.055(4) 0.000(4) -0.006(3)
O14 0.064(5) 0.102(6) 0.156(8) -0.091(6) -0.039(5) 0.034(5)
O15 0.198(14) 0.204(14) 0.132(10) -0.052(10) -0.020(10) -0.049(12)

loop_
_atom_type_symbol
_atom_type_description
_atom_type_scat_dispersion_real
_atom_type_scat_dispersion_imag
_atom_type_scat_source
C C 0.0033 0.0016 'International Tables Vol C Tables 4.2.6.8 and 6.1.1.4'
H H 0.0000 0.0000 'International Tables Vol C Tables 4.2.6.8 and 6.1.1.4'
N N 0.0061 0.0033 'International Tables Vol C Tables 4.2.6.8 and 6.1.1.4'
O O 0.0106 0.0060 'International Tables Vol C Tables 4.2.6.8 and 6.1.1.4'
Ir Ir -1.4442 7.9887 'International Tables Vol C Tables 4.2.6.8 and 6.1.1.4'
Pb Pb -3.3944 10.1111 'International Tables Vol C Tables 4.2.6.8 and 6.1.1.4'

loop_
_geom_angle_atom_site_label_1
_geom_angle_atom_site_label_2
_geom_angle_atom_site_label_3
_geom_angle
_geom_angle_site_symmetry_1
_geom_angle_site_symmetry_3
O3 Pb1 O6 106.8(2) 2_875 .
O3 Pb1 O2 123.49(18) 2_875 .
O6 Pb1 O2 97.0(2) . .
O3 Pb1 O1 75.60(17) 2_875 .
O6 Pb1 O1 127.7(2) . .
O2 Pb1 O1 50.00(17) . .
O3 Pb1 O5 80.7(2) 2_875 .
O6 Pb1 O5 50.45(19) . .
O2 Pb1 O5 76.5(2) . .
O1 Pb1 O5 79.97(17) . .
O3 Pb1 O7 81.9(4) 2_875 2_865
O6 Pb1 O7 155.7(4) . 2_865
O2 Pb1 O7 96.8(4) . 2_865
O1 Pb1 O7 76.2(4) . 2_865
O5 Pb1 O7 153.3(4) . 2_865
O3 Pb1 O9 135.6(2) 2_875 .
O6 Pb1 O9 75.5(2) . .
O2 Pb1 O9 99.5(2) . .
O1 Pb1 O9 138.92(19) . .
O5 Pb1 O9 123.91(17) . .
O7 Pb1 O9 82.5(4) 2_865 .
C12 Ir1 C1 90.3(3) . .
C12 Ir1 N1 93.5(3) . .
C1 Ir1 N1 81.4(3) . .
C12 Ir1 N2 81.6(3) . .
C1 Ir1 N2 93.4(3) . .
N1 Ir1 N2 172.8(2) . .
C12 Ir1 N4 170.3(3) . .
C1 Ir1 N4 98.9(3) . .
N1 Ir1 N4 91.1(2) . .
N2 Ir1 N4 94.5(2) . .
C12 Ir1 N3 94.4(3) . .
C1 Ir1 N3 174.6(3) . .
N1 Ir1 N3 95.5(2) . .
N2 Ir1 N3 90.1(2) . .
N4 Ir1 N3 76.7(2) . .
C35 Ir2 C46 91.4(3) . .
C35 Ir2 N5 80.4(3) . .
C46 Ir2 N5 91.5(3) . .
C35 Ir2 N6 96.8(3) . .
C46 Ir2 N6 81.1(3) . .
N5 Ir2 N6 172.0(3) . .
C35 Ir2 N7 170.9(3) . .
C46 Ir2 N7 96.9(3) . .
N5 Ir2 N7 95.9(2) . .
N6 Ir2 N7 88.0(2) . .
C35 Ir2 N8 94.3(3) . .
C46 Ir2 N8 173.4(3) . .
N5 Ir2 N8 92.6(2) . .
N6 Ir2 N8 95.0(3) . .
N7 Ir2 N8 77.6(2) . .
C34 O1 Pb1 91.9(4) . .
C34 O2 Pb1 92.8(5) . .
C33 O3 Pb1 98.0(5) . 2_875
C67 O5 Pb1 90.4(5) . .
C67 O6 Pb1 94.5(5) . .
C68 O7 Pb1 146.3(14) . 2_865
C11 N1 C7 118.2(7) . .
C11 N1 Ir1 125.9(6) . .
C7 N1 Ir1 115.9(5) . .
C22 N2 C18 119.5(7) . .
C22 N2 Ir1 125.1(6) . .
C18 N2 Ir1 115.2(5) . .
C28 N3 C32 118.1(6) . .
C28 N3 Ir1 116.3(5) . .
C32 N3 Ir1 125.5(5) . .
C23 N4 C27 118.0(6) . .
C23 N4 Ir1 126.4(5) . .
C27 N4 Ir1 115.6(4) . .
C45 N5 C41 118.8(7) . .
C45 N5 Ir2 125.0(5) . .
C41 N5 Ir2 116.0(5) . .
C56 N6 C52 119.9(8) . .
C56 N6 Ir2 125.4(7) . .
C52 N6 Ir2 114.7(6) . .
C57 N7 C61 117.8(6) . .
C57 N7 Ir2 127.3(5) . .
C61 N7 Ir2 114.9(5) . .
C66 N8 C62 118.0(7) . .
C66 N8 Ir2 125.6(5) . .
C62 N8 Ir2 116.2(5) . .
C2 C1 C6 116.7(8) . .
C2 C1 Ir1 129.9(7) . .
C6 C1 Ir1 113.4(5) . .
C3 C2 C1 122.0(9) . .
C4 C3 C2 120.2(8) . .
C3 C4 C5 120.4(9) . .
C6 C5 C4 118.7(9) . .
C5 C6 C1 122.0(8) . .
C5 C6 C7 122.2(8) . .
C1 C6 C7 115.8(7) . .
N1 C7 C8 119.6(7) . .
N1 C7 C6 113.2(7) . .
C8 C7 C6 127.2(8) . .
C9 C8 C7 120.2(9) . .
C8 C9 C10 121.1(9) . .
C9 C10 C11 118.1(8) . .
N1 C11 C10 122.8(8) . .
C13 C12 C17 116.7(8) . .
C13 C12 Ir1 129.8(7) . .
C17 C12 Ir1 113.3(6) . .
C12 C13 C14 122.2(9) . .
C15 C14 C13 119.2(9) . .
C14 C15 C16 121.4(9) . .
C15 C16 C17 118.8(9) . .
C16 C17 C12 121.5(8) . .
C16 C17 C18 123.1(8) . .
C12 C17 C18 115.4(7) . .
C19 C18 N2 120.5(8) . .
C19 C18 C17 125.5(8) . .
N2 C18 C17 114.0(7) . .
C18 C19 C20 119.9(9) . .
C21 C20 C19 118.2(9) . .
C20 C21 C22 120.2(9) . .
N2 C22 C21 121.7(9) . .
N4 C23 C24 122.7(7) . .
C25 C24 C23 119.0(7) . .
C24 C25 C26 119.6(7) . .
C24 C25 C33 121.8(7) . .
C26 C25 C33 118.5(8) . .
C27 C26 C25 119.2(8) . .
N4 C27 C26 121.4(6) . .
N4 C27 C28 116.2(6) . .
C26 C27 C28 122.3(7) . .
N3 C28 C29 121.8(7) . .
N3 C28 C27 115.2(6) . .
C29 C28 C27 123.0(7) . .
C28 C29 C30 119.1(7) . .
C31 C30 C29 118.9(7) . .
C31 C30 C34 119.8(7) . .
C29 C30 C34 121.3(7) . .
C32 C31 C30 118.9(7) . .
N3 C32 C31 123.1(7) . .
O4 C33 O3 125.5(9) . .
O4 C33 C25 117.1(9) . .
O3 C33 C25 117.4(7) . .
O2 C34 O1 125.3(8) . .
O2 C34 C30 116.9(7) . .
O1 C34 C30 117.8(6) . .
C36 C35 C40 117.1(7) . .
C36 C35 Ir2 127.9(7) . .
C40 C35 Ir2 114.8(5) . .
C35 C36 C37 120.4(9) . .
C38 C37 C36 120.5(8) . .
C39 C38 C37 119.6(8) . .
C38 C39 C40 120.0(9) . .
C39 C40 C35 122.4(8) . .
C39 C40 C41 123.1(8) . .
C35 C40 C41 114.5(7) . .
N5 C41 C42 120.6(7) . .
N5 C41 C40 114.2(7) . .
C42 C41 C40 125.2(7) . .
C41 C42 C43 120.4(8) . .
C44 C43 C42 118.1(8) . .
C45 C44 C43 119.4(8) . .
N5 C45 C44 122.7(8) . .
C47 C46 C51 116.8(8) . .
C47 C46 Ir2 129.7(6) . .
C51 C46 Ir2 113.3(6) . .
C46 C47 C48 121.3(9) . .
C49 C48 C47 120.5(10) . .
C50 C49 C48 120.5(9) . .
C49 C50 C51 120.9(9) . .
C50 C51 C46 119.9(9) . .
C50 C51 C52 124.8(8) . .
C46 C51 C52 115.2(8) . .
N6 C52 C53 118.8(10) . .
N6 C52 C51 115.5(7) . .
C53 C52 C51 125.7(10) . .
C54 C53 C52 121.3(12) . .
C53 C54 C55 119.5(11) . .
C54 C55 C56 119.5(12) . .
N6 C56 C55 120.9(11) . .
N7 C57 C58 122.1(8) . .
C59 C58 C57 120.4(7) . .
C58 C59 C60 118.8(7) . .
C58 C59 C67 122.3(7) . .
C60 C59 C67 118.9(8) . .
C59 C60 C61 119.2(8) . .
N7 C61 C60 121.7(7) . .
N7 C61 C62 116.9(6) . .
C60 C61 C62 121.4(7) . .
N8 C62 C63 122.1(7) . .
N8 C62 C61 114.3(7) . .
C63 C62 C61 123.6(7) . .
C64 C63 C62 120.1(8) . .
C63 C64 C65 117.9(8) . .
C63 C64 C68 119.6(7) . .
C65 C64 C68 122.4(7) . .
C66 C65 C64 119.4(7) . .
N8 C66 C65 122.4(7) . .
O5 C67 O6 124.2(8) . .
O5 C67 C59 119.9(8) . .
O6 C67 C59 115.8(7) . .
O7' C68 O8 122.3(11) . .
O7' C68 O7 42.2(10) . .
O8 C68 O7 120.2(12) . .
O7' C68 C64 116.1(10) . .
O8 C68 C64 116.9(8) . .
O7 C68 C64 118.3(11) . .
O10 C69 C71 121.5(16) . .
O10 C69 C70 121.8(12) . .
C71 C69 C70 116.6(14) . .
O11 C72 C74 124.5(12) . .
O11 C72 C73 118.5(13) . .
C74 C72 C73 116.9(11) . .
O12 C75 C77 121.2(19) . .
O12 C75 C76 122(2) . .
C77 C75 C76 117.1(18) . .
N9 C78 C79 177.2(10) . .

loop_
_geom_bond_atom_site_label_1
_geom_bond_atom_site_label_2
_geom_bond_distance
_geom_bond_site_symmetry_2
Pb1 O3 2.430(5) 2_875
Pb1 O6 2.535(5) .
Pb1 O2 2.623(6) .
Pb1 O1 2.626(5) .
Pb1 O5 2.643(6) .
Pb1 O7 2.71(2) 2_865
Pb1 O9 2.796(6) .
Ir1 C12 2.013(8) .
Ir1 C1 2.017(8) .
Ir1 N1 2.047(6) .
Ir1 N2 2.048(6) .
Ir1 N4 2.134(6) .
Ir1 N3 2.139(6) .
Ir2 C35 2.019(8) .
Ir2 C46 2.030(8) .
Ir2 N5 2.037(6) .
Ir2 N6 2.050(7) .
Ir2 N7 2.129(6) .
Ir2 N8 2.136(6) .
O1 C34 1.264(9) .
O2 C34 1.234(9) .
O3 C33 1.278(11) .
O3 Pb1 2.430(5) 2_875
O4 C33 1.230(11) .
O5 C67 1.231(9) .
O6 C67 1.268(10) .
O7 C68 1.33(2) .
O7 Pb1 2.71(2) 2_865
O7' C68 1.188(18) .
O8 C68 1.266(10) .
N1 C11 1.347(10) .
N1 C7 1.381(10) .
N2 C22 1.341(11) .
N2 C18 1.370(10) .
N3 C28 1.351(9) .
N3 C32 1.360(9) .
N4 C23 1.359(9) .
N4 C27 1.360(9) .
N5 C45 1.339(9) .
N5 C41 1.362(9) .
N6 C56 1.354(12) .
N6 C52 1.382(12) .
N7 C57 1.358(9) .
N7 C61 1.362(10) .
N8 C66 1.344(9) .
N8 C62 1.360(10) .
C1 C2 1.393(11) .
C1 C6 1.431(11) .
C2 C3 1.385(12) .
C3 C4 1.379(13) .
C4 C5 1.409(12) .
C5 C6 1.383(11) .
C6 C7 1.482(11) .
C7 C8 1.408(12) .
C8 C9 1.343(12) .
C9 C10 1.363(13) .
C10 C11 1.391(12) .
C12 C13 1.372(11) .
C12 C17 1.425(12) .
C13 C14 1.400(12) .
C14 C15 1.365(14) .
C15 C16 1.379(13) .
C16 C17 1.389(12) .
C17 C18 1.480(12) .
C18 C19 1.361(12) .
C19 C20 1.431(14) .
C20 C21 1.344(13) .
C21 C22 1.392(12) .
C23 C24 1.372(11) .
C24 C25 1.371(11) .
C25 C26 1.386(11) .
C25 C33 1.527(12) .
C26 C27 1.384(10) .
C27 C28 1.474(10) .
C28 C29 1.385(10) .
C29 C30 1.400(10) .
C30 C31 1.385(10) .
C30 C34 1.510(11) .
C31 C32 1.364(11) .
C35 C36 1.391(11) .
C35 C40 1.404(11) .
C36 C37 1.413(12) .
C37 C38 1.384(13) .
C38 C39 1.369(12) .
C39 C40 1.383(11) .
C40 C41 1.473(11) .
C41 C42 1.375(11) .
C42 C43 1.386(11) .
C43 C44 1.385(12) .
C44 C45 1.363(11) .
C46 C47 1.382(11) .
C46 C51 1.435(11) .
C47 C48 1.395(12) .
C48 C49 1.358(13) .
C49 C50 1.350(14) .
C50 C51 1.392(13) .
C51 C52 1.445(13) .
C52 C53 1.397(13) .
C53 C54 1.358(17) .
C54 C55 1.372(19) .
C55 C56 1.396(14) .
C57 C58 1.367(11) .
C58 C59 1.365(11) .
C59 C60 1.382(10) .
C59 C67 1.532(11) .
C60 C61 1.388(11) .
C61 C62 1.495(10) .
C62 C63 1.372(11) .
C63 C64 1.369(10) .
C64 C65 1.407(11) .
C64 C68 1.506(12) .
C65 C66 1.370(11) .
O10 C69 1.282(16) .
C69 C71 1.451(17) .
C69 C70 1.493(19) .
O11 C72 1.183(12) .
C72 C74 1.455(16) .
C72 C73 1.516(17) .
O12 C75 1.205(10) .
C75 C77 1.483(10) .
C75 C76 1.488(10) .
N9 C78 1.221(7) .
C78 C79 1.434(8) .
